data_7060089
loop_
_publ_author_name
'Huynh, Huu-Tri'
'Jeannin, Olivier'
'Aubert, Emmanuel'
'Espinosa, Enrique'
'Fourmigu\'e, Marc'

_publ_section_title
;
 Chalcogen bonding interactions in chelating, chiral bis(selenocyanates)
;
_journal_issue 1
_journal_name_full 'New Journal of Chemistry'
_journal_page_first 76
_journal_page_last 84
_journal_paper_doi 10.1039/D0NJ05293K
_journal_volume 45
_journal_year 2021
_chemical_formula_moiety 'C12  H12  N2  Se2'
_chemical_formula_sum 'C12 H12 N2 Se2'
_chemical_formula_weight 342.16
_space_group_IT_number 14
_space_group_name_Hall '-P 2yab'
_space_group_name_H-M_alt 'P 1 21/a 1'
_symmetry_cell_setting monoclinic
_symmetry_Int_Tables_number 14
_symmetry_space_group_name_Hall '-P 2yab'
_symmetry_space_group_name_H-M 'P 1 21/a 1'
_atom_sites_solution_hydrogens geom
_audit_conform_dict_location ftp://ftp.iucr.org/pub/cif_core.dic
_audit_conform_dict_name cif_core.dic
_audit_conform_dict_version 2.4.3
_audit_creation_date 2020-11-17T10:36:36-00:00
_audit_creation_method 'WinGX routine CIF_UPDATE'
_audit_update_record
;
2020-11-17 deposited with the CCDC.	2020-11-24 downloaded from the CCDC.
;
_cell_angle_alpha 90
_cell_angle_beta 105.783(2)
_cell_angle_gamma 90
_cell_formula_units_Z 4
_cell_length_a 7.5686(4)
_cell_length_b 21.7486(11)
_cell_length_c 8.2075(4)
_cell_measurement_reflns_used 9981
_cell_measurement_temperature 150(2)
_cell_measurement_theta_max 27.49
_cell_measurement_theta_min 2.74
_cell_measurement_wavelength 0.71073
_cell_volume 1300.07(11)
_computing_cell_refinement 'APEX3 (Bruker, 2015)'
_computing_data_collection 'SAINT (Bruker, 2014)'
_computing_data_reduction 'SAINT (Bruker, 2014)'
_computing_molecular_graphics 'Ortep for Windows (Farrugia, 2012)'
_computing_publication_material 'WinGX publication routines (Farrugia, 2012)'
_computing_structure_refinement 'SHELXL-2014/7 (Sheldrick, 2014)'
_computing_structure_solution 'SIR-92 (Altomare et al., 1994)'
_diffrn_ambient_temperature 150(2)
_diffrn_detector 'CCD plate'
_diffrn_measured_fraction_theta_full 0.999
_diffrn_measured_fraction_theta_max 0.999
_diffrn_measurement_device_type 'D8 VENTURE Bruker AXS'
_diffrn_measurement_method 'CCD rotation images, thick slices'
_diffrn_orient_matrix_UB_11 0.086963
_diffrn_orient_matrix_UB_12 -0.031777
_diffrn_orient_matrix_UB_13 -0.020606
_diffrn_orient_matrix_UB_21 -0.099284
_diffrn_orient_matrix_UB_22 -0.016936
_diffrn_orient_matrix_UB_23 -0.096099
_diffrn_orient_matrix_UB_31 0.037842
_diffrn_orient_matrix_UB_32 0.028593
_diffrn_orient_matrix_UB_33 -0.07982
_diffrn_radiation_monochromator 'multilayer monochromator'
_diffrn_radiation_probe x-ray
_diffrn_radiation_source 'Incoatec microfocus sealed tube'
_diffrn_radiation_type MoK\a
_diffrn_radiation_wavelength 0.71073
_diffrn_reflns_av_R_equivalents 0.0572
_diffrn_reflns_av_unetI/netI 0.0317
_diffrn_reflns_Laue_measured_fraction_full 0.999
_diffrn_reflns_Laue_measured_fraction_max 0.999
_diffrn_reflns_limit_h_max 9
_diffrn_reflns_limit_h_min -9
_diffrn_reflns_limit_k_max 28
_diffrn_reflns_limit_k_min -28
_diffrn_reflns_limit_l_max 10
_diffrn_reflns_limit_l_min -10
_diffrn_reflns_number 20013
_diffrn_reflns_point_group_measured_fraction_full 0.999
_diffrn_reflns_point_group_measured_fraction_max 0.999
_diffrn_reflns_theta_full 25.242
_diffrn_reflns_theta_max 27.509
_diffrn_reflns_theta_min 2.579
_diffrn_standards_number 0
_exptl_absorpt_coefficient_mu 5.663
_exptl_absorpt_correction_T_max 0.753
_exptl_absorpt_correction_T_min 0.447
_exptl_absorpt_correction_type multi-scan
_exptl_absorpt_process_details
;
  [Sheldrick, G.M. (2014). SADABS Bruker AXS Inc., Madison, Wisconsin, USA]
;
_exptl_crystal_colour colorless
_exptl_crystal_density_diffrn 1.748
_exptl_crystal_density_method 'not measured'
_exptl_crystal_description prism
_exptl_crystal_F_000 664
_exptl_crystal_size_max 0.16
_exptl_crystal_size_mid 0.12
_exptl_crystal_size_min 0.05
_refine_diff_density_max 0.5
_refine_diff_density_min -0.648
_refine_diff_density_rms 0.086
_refine_ls_extinction_method none
_refine_ls_goodness_of_fit_ref 1.067
_refine_ls_hydrogen_treatment constr
_refine_ls_matrix_type full
_refine_ls_number_constraints 0
_refine_ls_number_parameters 185
_refine_ls_number_reflns 2993
_refine_ls_number_restraints 59
_refine_ls_restrained_S_all 1.064
_refine_ls_R_factor_all 0.0333
_refine_ls_R_factor_gt 0.027
_refine_ls_shift/su_max 0.001
_refine_ls_shift/su_mean 0
_refine_ls_structure_factor_coef Fsqd
_refine_ls_weighting_details 'w=1/[\s^2^(Fo^2^)+(0.0235P)^2^+1.4716P] where P=(Fo^2^+2Fc^2^)/3'
_refine_ls_weighting_scheme calc
_refine_ls_wR_factor_gt 0.0637
_refine_ls_wR_factor_ref 0.066
_reflns_Friedel_coverage 0
_reflns_number_gt 2631
_reflns_number_total 2993
_reflns_threshold_expression 'I > 2\s(I)'
_cod_data_source_file d0nj05293k2.cif
_cod_data_source_block shelx
_cod_depositor_comments 'Adding full bibliography for 7060089--7060096.cif.'
_cod_original_sg_symbol_H-M 'P 21/a'
_cod_database_code 7060089

loop_
_symmetry_equiv_pos_as_xyz
'x, y, z'
'-x+1/2, y+1/2, -z'
'-x, -y, -z'
'x-1/2, -y-1/2, z'

loop_
_atom_site_label
_atom_site_type_symbol
_atom_site_fract_x
_atom_site_fract_y
_atom_site_fract_z
_atom_site_U_iso_or_equiv
_atom_site_adp_type
_atom_site_occupancy
_atom_site_site_symmetry_order
_atom_site_calc_flag
_atom_site_refinement_flags_posn
_atom_site_refinement_flags_adp
_atom_site_refinement_flags_occupancy
_atom_site_disorder_assembly
_atom_site_disorder_group
C1 C 0.5385(3) 0.13114(10) 0.1889(3) 0.0170(4) Uani 1 1 d . . . . .
C2 C 0.4276(3) 0.13235(10) 0.0196(3) 0.0174(4) Uani 1 1 d . . . . .
C3 C 0.4905(3) 0.16378(12) -0.1020(3) 0.0228(5) Uani 1 1 d . . . . .
H3 H 0.417 0.1643 -0.2161 0.027 Uiso 1 1 calc R U . . .
C4 C 0.6571(4) 0.19419(12) -0.0608(3) 0.0253(5) Uani 1 1 d . . . . .
H4 H 0.6972 0.2153 -0.1456 0.03 Uiso 1 1 calc R U . . .
C5 C 0.7655(4) 0.19362(13) 0.1057(3) 0.0264(5) Uani 1 1 d . . . . .
H5 H 0.8801 0.2145 0.1356 0.032 Uiso 1 1 calc R U . . .
C6 C 0.7054(3) 0.16246(11) 0.2275(3) 0.0218(5) Uani 1 1 d . . . . .
H6 H 0.7803 0.1624 0.3411 0.026 Uiso 1 1 calc R U . . .
C7 C 0.4773(3) 0.09876(10) 0.3269(3) 0.0177(4) Uani 1 1 d . . . . .
H7 H 0.4207 0.0589 0.2784 0.021 Uiso 1 1 calc R U . . .
C8 C 0.6271(4) 0.08339(12) 0.4877(3) 0.0273(5) Uani 1 1 d . . . . .
H8A H 0.7214 0.058 0.4589 0.041 Uiso 1 1 calc R U . . .
H8B H 0.5734 0.0607 0.5658 0.041 Uiso 1 1 calc R U . . .
H8C H 0.6828 0.1215 0.5417 0.041 Uiso 1 1 calc R U . . .
C9 C 0.4333(3) 0.21375(11) 0.4674(3) 0.0182(5) Uani 1 1 d . . . . .
N1 N 0.5323(3) 0.25353(10) 0.5188(3) 0.0260(5) Uani 1 1 d . . . . .
Se1 Se 0.27946(3) 0.14792(2) 0.38751(3) 0.01758(8) Uani 1 1 d . . . . .
Se2A Se 0.2957(3) 0.02175(17) -0.1317(9) 0.0441(8) Uani 0.598(15) 1 d D U P A 1
C10A C 0.2429(3) 0.10051(11) -0.0352(3) 0.0200(4) Uani 0.598(15) 1 d D U P A 1
H10A H 0.2032 0.0912 0.0688 0.024 Uiso 0.598(15) 1 calc R U P A 1
C11A C 0.0886(9) 0.1365(3) -0.1566(9) 0.0147(10) Uani 0.598(15) 1 d D U P A 1
H11A H 0.0729 0.1762 -0.1059 0.022 Uiso 0.598(15) 1 calc R U P A 1
H11B H -0.026 0.113 -0.1783 0.022 Uiso 0.598(15) 1 calc R U P A 1
H11C H 0.1199 0.1433 -0.2635 0.022 Uiso 0.598(15) 1 calc R U P A 1
C12A C 0.065(3) -0.0109(14) -0.212(5) 0.026(3) Uani 0.598(15) 1 d D U P A 1
N2A N -0.075(3) -0.0329(12) -0.260(3) 0.037(4) Uani 0.598(15) 1 d D U P A 1
Se2B Se 0.2923(5) 0.0330(2) -0.1873(8) 0.0361(6) Uani 0.402(15) 1 d D U P A 2
C10B C 0.2429(3) 0.10051(11) -0.0352(3) 0.0200(4) Uani 0.402(15) 1 d D U P A 2
H10B H 0.2249 0.0797 0.0678 0.024 Uiso 0.402(15) 1 calc R U P A 2
C11B C 0.0766(14) 0.1337(5) -0.1097(14) 0.0163(13) Uani 0.402(15) 1 d D U P A 2
H11D H 0.0604 0.166 -0.0318 0.025 Uiso 0.402(15) 1 calc R U P A 2
H11E H -0.028 0.1054 -0.1319 0.025 Uiso 0.402(15) 1 calc R U P A 2
H11F H 0.0839 0.1524 -0.2164 0.025 Uiso 0.402(15) 1 calc R U P A 2
C12B C 0.061(4) -0.001(2) -0.234(7) 0.024(4) Uani 0.402(15) 1 d D U P A 2
N2B N -0.081(4) -0.0231(18) -0.273(5) 0.032(4) Uani 0.402(15) 1 d D U P A 2

loop_
_atom_site_aniso_label
_atom_site_aniso_U_11
_atom_site_aniso_U_22
_atom_site_aniso_U_33
_atom_site_aniso_U_23
_atom_site_aniso_U_13
_atom_site_aniso_U_12
C1 0.0196(11) 0.0152(10) 0.0145(11) -0.0036(8) 0.0019(9) 0.0027(8)
C2 0.0174(11) 0.0184(10) 0.0147(11) -0.0033(8) 0.0010(9) -0.0014(8)
C3 0.0250(12) 0.0259(12) 0.0165(11) -0.0018(9) 0.0043(9) -0.0011(10)
C4 0.0275(13) 0.0289(13) 0.0211(12) -0.0016(10) 0.0093(10) -0.0037(10)
C5 0.0212(12) 0.0325(13) 0.0255(13) -0.0069(11) 0.0061(10) -0.0076(10)
C6 0.0195(11) 0.0267(12) 0.0161(11) -0.0056(9) -0.0005(9) 0.0005(9)
C7 0.0223(11) 0.0159(10) 0.0123(10) -0.0021(8) 0.0005(9) 0.0050(8)
C8 0.0317(14) 0.0280(13) 0.0181(12) 0.0032(10) -0.0001(10) 0.0101(11)
C9 0.0219(11) 0.0183(11) 0.0142(10) 0.0015(9) 0.0044(9) 0.0040(9)
N1 0.0302(12) 0.0235(11) 0.0231(11) -0.0026(9) 0.0054(9) -0.0025(9)
Se1 0.01889(12) 0.01843(12) 0.01445(12) -0.00156(8) 0.00291(8) -0.00088(8)
Se2A 0.0215(4) 0.0321(7) 0.0726(17) -0.0296(9) 0.0025(6) 0.0011(4)
C10A 0.0181(9) 0.0226(9) 0.0165(10) -0.0020(8) 0.0002(8) -0.0017(8)
C11A 0.0086(14) 0.0201(15) 0.014(2) 0.0069(18) -0.0001(16) -0.0003(12)
C12A 0.032(3) 0.012(9) 0.028(8) 0.002(5) 0.000(3) -0.003(4)
N2A 0.051(6) 0.021(7) 0.038(6) -0.002(6) 0.010(5) -0.014(4)
Se2B 0.0266(6) 0.0322(9) 0.0516(15) -0.0233(9) 0.0143(8) -0.0082(5)
C10B 0.0181(9) 0.0226(9) 0.0165(10) -0.0020(8) 0.0002(8) -0.0017(8)
C11B 0.0121(19) 0.0211(19) 0.014(2) -0.002(2) 0.000(2) -0.0011(17)
C12B 0.034(3) 0.007(10) 0.029(10) 0.002(7) 0.003(4) 0.001(4)
N2B 0.028(6) 0.020(10) 0.037(6) 0.011(5) -0.010(4) -0.008(4)

loop_
_atom_type_symbol
_atom_type_description
_atom_type_scat_dispersion_real
_atom_type_scat_dispersion_imag
_atom_type_scat_source
C C 0.0033 0.0016 'International Tables Vol C Tables 4.2.6.8 and 6.1.1.4'
H H 0 0 'International Tables Vol C Tables 4.2.6.8 and 6.1.1.4'
N N 0.0061 0.0033 'International Tables Vol C Tables 4.2.6.8 and 6.1.1.4'
Se Se -0.0929 2.2259 'International Tables Vol C Tables 4.2.6.8 and 6.1.1.4'

loop_
_geom_angle_atom_site_label_1
_geom_angle_atom_site_label_2
_geom_angle_atom_site_label_3
_geom_angle
_geom_angle_site_symmetry_1
_geom_angle_site_symmetry_3
_geom_angle_publ_flag
C6 C1 C2 118.3(2) . . ?
C6 C1 C7 120.1(2) . . ?
C2 C1 C7 121.6(2) . . ?
C3 C2 C1 119.0(2) . . ?
C3 C2 C10B 118.6(2) . . ?
C1 C2 C10B 122.4(2) . . ?
C3 C2 C10A 118.6(2) . . ?
C1 C2 C10A 122.4(2) . . ?
C4 C3 C2 121.7(2) . . ?
C4 C3 H3 119.2 . . ?
C2 C3 H3 119.2 . . ?
C3 C4 C5 119.5(2) . . ?
C3 C4 H4 120.3 . . ?
C5 C4 H4 120.3 . . ?
C6 C5 C4 119.5(2) . . ?
C6 C5 H5 120.2 . . ?
C4 C5 H5 120.2 . . ?
C5 C6 C1 122.1(2) . . ?
C5 C6 H6 119 . . ?
C1 C6 H6 119 . . ?
C1 C7 C8 116.4(2) . . ?
C1 C7 Se1 109.81(15) . . ?
C8 C7 Se1 109.33(16) . . ?
C1 C7 H7 107 . . ?
C8 C7 H7 107 . . ?
Se1 C7 H7 107 . . ?
C7 C8 H8A 109.5 . . ?
C7 C8 H8B 109.5 . . ?
H8A C8 H8B 109.5 . . ?
C7 C8 H8C 109.5 . . ?
H8A C8 H8C 109.5 . . ?
H8B C8 H8C 109.5 . . ?
N1 C9 Se1 178.2(2) . . ?
C9 Se1 C7 93.45(10) . . ?
C12A Se2A C10A 101.7(13) . . ?
C2 C10A C11A 116.1(3) . . ?
C2 C10A Se2A 104.15(17) . . ?
C11A C10A Se2A 112.6(3) . . ?
C2 C10A H10A 107.9 . . ?
C11A C10A H10A 107.9 . . ?
Se2A C10A H10A 107.9 . . ?
C10A C11A H11A 109.5 . . ?
C10A C11A H11B 109.5 . . ?
H11A C11A H11B 109.5 . . ?
C10A C11A H11C 109.5 . . ?
H11A C11A H11C 109.5 . . ?
H11B C11A H11C 109.5 . . ?
N2A C12A Se2A 178(3) . . ?
C12B Se2B C10B 95(2) . . ?
C11B C10B C2 121.9(5) . . ?
C11B C10B Se2B 112.9(4) . . ?
C2 C10B Se2B 101.78(17) . . ?
C11B C10B H10B 106.4 . . ?
C2 C10B H10B 106.4 . . ?
Se2B C10B H10B 106.4 . . ?
C10B C11B H11D 109.5 . . ?
C10B C11B H11E 109.5 . . ?
H11D C11B H11E 109.5 . . ?
C10B C11B H11F 109.5 . . ?
H11D C11B H11F 109.5 . . ?
H11E C11B H11F 109.5 . . ?
N2B C12B Se2B 176(6) . . ?

loop_
_geom_bond_atom_site_label_1
_geom_bond_atom_site_label_2
_geom_bond_distance
_geom_bond_site_symmetry_2
_geom_bond_publ_flag
C1 C6 1.394(3) . ?
C1 C2 1.415(3) . ?
C1 C7 1.509(3) . ?
C2 C3 1.396(3) . ?
C2 C10B 1.515(3) . ?
C2 C10A 1.515(3) . ?
C3 C4 1.382(4) . ?
C3 H3 0.95 . ?
C4 C5 1.389(4) . ?
C4 H4 0.95 . ?
C5 C6 1.383(4) . ?
C5 H5 0.95 . ?
C6 H6 0.95 . ?
C7 C8 1.525(3) . ?
C7 Se1 2.010(2) . ?
C7 H7 1 . ?
C8 H8A 0.98 . ?
C8 H8B 0.98 . ?
C8 H8C 0.98 . ?
C9 N1 1.147(3) . ?
C9 Se1 1.849(2) . ?
Se2A C12A 1.833(17) . ?
Se2A C10A 1.974(3) . ?
C10A C11A 1.528(6) . ?
C10A H10A 1 . ?
C11A H11A 0.98 . ?
C11A H11B 0.98 . ?
C11A H11C 0.98 . ?
C12A N2A 1.129(19) . ?
Se2B C12B 1.84(3) . ?
Se2B C10B 2.027(4) . ?
C10B C11B 1.436(10) . ?
C10B H10B 1 . ?
C11B H11D 0.98 . ?
C11B H11E 0.98 . ?
C11B H11F 0.98 . ?
C12B N2B 1.14(3) . ?

loop_
_geom_torsion_atom_site_label_1
_geom_torsion_atom_site_label_2
_geom_torsion_atom_site_label_3
_geom_torsion_atom_site_label_4
_geom_torsion
_geom_torsion_site_symmetry_1
_geom_torsion_site_symmetry_2
_geom_torsion_site_symmetry_3
_geom_torsion_site_symmetry_4
_geom_torsion_publ_flag
C6 C1 C2 C3 1.1(3) . . . . ?
C7 C1 C2 C3 179.1(2) . . . . ?
C6 C1 C2 C10B -179.2(2) . . . . ?
C7 C1 C2 C10B -1.2(3) . . . . ?
C6 C1 C2 C10A -179.2(2) . . . . ?
C7 C1 C2 C10A -1.2(3) . . . . ?
C1 C2 C3 C4 -0.7(4) . . . . ?
C10B C2 C3 C4 179.6(2) . . . . ?
C10A C2 C3 C4 179.6(2) . . . . ?
C2 C3 C4 C5 0.1(4) . . . . ?
C3 C4 C5 C6 0.2(4) . . . . ?
C4 C5 C6 C1 0.2(4) . . . . ?
C2 C1 C6 C5 -0.8(4) . . . . ?
C7 C1 C6 C5 -178.9(2) . . . . ?
C6 C1 C7 C8 -20.3(3) . . . . ?
C2 C1 C7 C8 161.7(2) . . . . ?
C6 C1 C7 Se1 104.5(2) . . . . ?
C2 C1 C7 Se1 -73.5(2) . . . . ?
C3 C2 C10A C11A -42.8(4) . . . . ?
C1 C2 C10A C11A 137.4(4) . . . . ?
C3 C2 C10A Se2A 81.6(3) . . . . ?
C1 C2 C10A Se2A -98.2(3) . . . . ?
C3 C2 C10B C11B -59.9(6) . . . . ?
C1 C2 C10B C11B 120.3(6) . . . . ?
C3 C2 C10B Se2B 66.8(3) . . . . ?
C1 C2 C10B Se2B -113.0(3) . . . . ?
